data_2009797
loop_
_publ_author_name
'Leban, Ivan'
'Jesih, Adolf'
'Rahten, Anka'

_publ_section_title
;
 Hydrazinium(1+) hexafluorotitanate(IV), 2N~2~H~5~^+^.TiF~6~^2{-^}
;
_journal_issue 6
_journal_name_full 'Acta Crystallographica Section C'
_journal_page_first 842
_journal_page_last 843
_journal_paper_doi 10.1107/S0108270193011795
_journal_volume 50
_journal_year 1994
_chemical_formula_moiety '2N2 H5 +, Ti F6 2-'
_chemical_formula_sum 'F6 H10 N4 Ti'
_chemical_formula_weight 228.02
_chemical_name_systematic
;
hydrazinium(1+) hexafluorotitanate(IV)
;
_space_group_IT_number 4
_symmetry_cell_setting monoclinic
_symmetry_space_group_name_Hall 'P 2yb'
_symmetry_space_group_name_H-M 'P 1 21 1'
_audit_creation_method SHELXL
_cell_angle_alpha 90.00
_cell_angle_beta 93.580(10)
_cell_angle_gamma 90.00
_cell_formula_units_Z 4
_cell_length_a 7.8150(10)
_cell_length_b 10.0190(10)
_cell_length_c 9.3380(10)
_cell_measurement_reflns_used 25
_cell_measurement_temperature 293(2)
_cell_measurement_theta_max 15
_cell_measurement_theta_min 10
_cell_volume 729.72(14)
_computing_cell_refinement 'CAD-4 software'
_computing_data_collection 'CAD-4 software (Enraf-Nonius, 1989)'
_computing_data_reduction
;
 NRCVAX (Gabe, Le Page, Charland, Lee & White, 1989)
;
_computing_molecular_graphics 'ORTEP (Johnson, 1965)'
_computing_publication_material
;
SHELXL-93 (Sheldrick, 1993) and BONDLA of XRAY76 (Stewart et al., 1976)
;
_computing_structure_refinement 'SHELXL-93 (Sheldrick, 1993)'
_computing_structure_solution
;
 MULTAN80 (Main et al., 1980)
;
_diffrn_ambient_temperature 293(2)
_diffrn_measurement_device 'Enraf Nonius CAD-4 diffractometer'
_diffrn_measurement_method 'variable rate \w/2\q scans'
_diffrn_radiation_monochromator graphite
_diffrn_radiation_source 'fine-focus sealed tube'
_diffrn_radiation_type MoK\a
_diffrn_radiation_wavelength 0.7107
_diffrn_reflns_av_R_equivalents 0.0188
_diffrn_reflns_av_sigmaI/netI 0.0395
_diffrn_reflns_limit_h_max 10
_diffrn_reflns_limit_h_min 0
_diffrn_reflns_limit_k_max 14
_diffrn_reflns_limit_k_min -14
_diffrn_reflns_limit_l_max 13
_diffrn_reflns_limit_l_min -13
_diffrn_reflns_number 4505
_diffrn_reflns_theta_max 30.00
_diffrn_reflns_theta_min 2.18
_diffrn_standards_decay_% 3.2
_diffrn_standards_interval_count 500
_diffrn_standards_interval_time 40
_diffrn_standards_number 3
_exptl_absorpt_coefficient_mu 1.235
_exptl_absorpt_correction_type none
_exptl_crystal_colour colourless
_exptl_crystal_density_diffrn 2.076
_exptl_crystal_description 'transparent prisms'
_exptl_crystal_F_000 456
_exptl_crystal_size_max 0.42
_exptl_crystal_size_mid 0.26
_exptl_crystal_size_min 0.18
_refine_diff_density_max 0.646
_refine_diff_density_min -0.460
_refine_ls_abs_structure_details 'Flack (1983)'
_refine_ls_abs_structure_Flack 0.50(3)
_refine_ls_goodness_of_fit_all 1.040
_refine_ls_goodness_of_fit_obs 1.069
_refine_ls_hydrogen_treatment refall
_refine_ls_matrix_type full
_refine_ls_number_parameters 264
_refine_ls_number_reflns 4227
_refine_ls_number_restraints 20
_refine_ls_restrained_S_all 1.039
_refine_ls_restrained_S_obs 1.067
_refine_ls_R_factor_all 0.0653
_refine_ls_R_factor_obs 0.0355
_refine_ls_shift/esd_max -1.006
_refine_ls_shift/esd_mean 0.086
_refine_ls_structure_factor_coef Fsqd
_refine_ls_weighting_scheme
;calc w = 1/[\s^2^(F~o~^2^) + (0.0638P)^2^ + 0.1007P] where
P = (F~o~^2^ + 2F~c~^2^)/3
;
_refine_ls_wR_factor_all 0.1040
_refine_ls_wR_factor_obs 0.0923
_reflns_number_observed 3212
_reflns_number_total 4228
_reflns_observed_criterion >2sigma(I)
_cod_data_source_file na1062.cif
_cod_data_source_block adi
_cod_depositor_comments
;
The following automatic conversions were performed:
'_symmetry_cell_setting' value 'Monoclinic' changed to 'monoclinic'
according to '/home/saulius/struct/CIF-dictionaries/cif_core.dic'
dictionary named 'cif_core.dic' version 2.4.1 from 2010-06-29.

Automatic conversion script
Id: cif_fix_enum 1527 2010-12-29 10:47:43Z saulius 

The following automatic conversions were performed:

'_symmetry_cell_setting' value 'Monoclinic' changed to 'monoclinic'
according to /home/saulius/struct/CIF-dictionaries/cif_core.dic
dictionary named 'cif_core.dic' version 2.4.1 from 2010-06-29.

Automatic conversion script
Id: cif_fix_values 1715 2011-07-08 13:25:40Z adriana 
;
_cod_original_sg_symbol_H-M 'P 21'
_cod_original_formula_sum 'H10 F6 N4 Ti'
_cod_database_code 2009797

loop_
_symmetry_equiv_pos_as_xyz
'x, y, z'
'-x, y+1/2, -z'

loop_
_atom_site_aniso_label
_atom_site_aniso_U_11
_atom_site_aniso_U_22
_atom_site_aniso_U_33
_atom_site_aniso_U_12
_atom_site_aniso_U_13
_atom_site_aniso_U_23
Ti1 0.0189(3) 0.0167(3) 0.0244(3) -0.0010(2) 0.0010(2) 0.0031(2)
F11 0.0281(12) 0.0244(14) 0.0513(14) 0.0070(11) -0.0028(10) 0.0028(10)
F12 0.0392(13) 0.046(2) 0.0272(11) 0.0000(12) -0.0007(10) -0.0108(9)
F13 0.0283(11) 0.0246(13) 0.0533(14) 0.0061(9) 0.0025(10) 0.0088(10)
F14 0.046(2) 0.048(2) 0.068(2) -0.0016(13) -0.0277(14) -0.0190(15)
F15 0.0373(14) 0.044(2) 0.0315(11) -0.0036(12) 0.0096(10) 0.0098(10)
F16 0.0354(15) 0.070(2) 0.079(2) 0.0001(14) 0.0258(15) 0.041(2)
Ti2 0.0190(3) 0.0185(3) 0.0192(2) 0.0001(2) 0.0006(2) -0.0004(2)
F21 0.0320(12) 0.0256(14) 0.0402(12) -0.0090(10) -0.0031(10) -0.0004(10)
F22 0.0272(11) 0.0402(14) 0.0346(11) 0.0066(10) -0.0036(9) 0.0114(10)
F23 0.0385(14) 0.0275(13) 0.0507(14) -0.0099(10) -0.0033(11) 0.0046(10)
F24 0.0380(13) 0.0327(14) 0.0454(13) -0.0012(10) -0.0157(11) 0.0103(10)
F25 0.0430(15) 0.050(2) 0.0352(12) 0.0098(12) 0.0125(11) -0.0062(11)
F26 0.044(2) 0.049(2) 0.0299(11) 0.0044(13) 0.0120(11) -0.0125(11)
N1 0.035(2) 0.027(2) 0.028(2) -0.0020(14) 0.0009(13) -0.0010(13)
N2 0.031(2) 0.018(2) 0.032(2) 0.0006(13) 0.0021(14) -0.0022(12)
N3 0.032(2) 0.033(2) 0.026(2) 0.002(2) 0.0022(13) 0.0000(13)
N4 0.035(2) 0.029(2) 0.025(2) -0.0041(15) 0.0009(13) -0.0008(13)
N5 0.025(2) 0.030(2) 0.030(2) 0.0005(13) 0.0060(13) -0.0021(13)
N6 0.032(2) 0.028(2) 0.0262(14) -0.0021(14) 0.0033(13) -0.0009(13)
N7 0.033(2) 0.029(2) 0.051(2) -0.0023(15) 0.006(2) -0.004(2)
N8 0.044(3) 0.056(3) 0.062(3) -0.006(2) 0.010(2) -0.036(2)

loop_
_atom_site_label
_atom_site_fract_x
_atom_site_fract_y
_atom_site_fract_z
_atom_site_U_iso_or_equiv
_atom_site_thermal_displace_type
_atom_site_calc_flag
_atom_site_refinement_flags
_atom_site_occupancy
_atom_site_disorder_group
_atom_site_type_symbol
Ti1 0.77026(8) 0.6742 0.99565(6) 0.02001(14) Uani d . 1 . Ti
F11 0.9198(3) 0.5346(3) 1.0259(3) 0.0348(6) Uani d . 1 . F
F12 0.8879(3) 0.7684(3) 1.1418(2) 0.0376(6) Uani d . 1 . F
F13 0.6248(3) 0.8285(3) 0.9698(3) 0.0354(6) Uani d . 1 . F
F14 0.6442(4) 0.5843(3) 0.8506(3) 0.0552(8) Uani d . 1 . F
F15 0.9082(3) 0.7476(3) 0.8626(2) 0.0373(6) Uani d . 1 . F
F16 0.6234(4) 0.6081(4) 1.1235(4) 0.0608(9) Uani d . 1 . F
Ti2 0.28182(7) 0.86738(7) 0.51720(6) 0.01895(14) Uani d . 1 . Ti
F21 0.4325(3) 1.0136(3) 0.5249(2) 0.0328(5) Uani d . 1 . F
F22 0.4346(3) 0.7787(3) 0.6493(2) 0.0342(5) Uani d . 1 . F
F23 0.1444(3) 0.7139(3) 0.5148(3) 0.0391(6) Uani d . 1 . F
F24 0.1288(3) 0.9554(3) 0.3923(3) 0.0395(6) Uani d . 1 . F
F25 0.1696(3) 0.9339(3) 0.6673(3) 0.0423(6) Uani d . 1 . F
F26 0.3989(4) 0.7984(3) 0.3691(2) 0.0406(7) Uani d . 1 . F
N1 0.7536(5) 0.2808(4) 0.9220(4) 0.0299(7) Uani d D 1 . N
H11 0.852(5) 0.282(6) 0.910(6) 0.043(3) Uiso d D 1 . H
H12 0.705(7) 0.329(5) 0.868(5) 0.043(3) Uiso d D 1 . H
N2 0.7286(5) 0.2988(4) 1.0706(4) 0.0271(7) Uani d D 1 . N
H21 0.783(7) 0.356(5) 1.117(5) 0.043(3) Uiso d D 1 . H
H22 0.628(5) 0.320(5) 1.069(6) 0.043(3) Uiso d D 1 . H
H23 0.757(7) 0.230(4) 1.112(5) 0.043(3) Uiso d D 1 . H
N3 0.2165(5) 1.2605(4) 0.5756(4) 0.0301(8) Uani d D 1 . N
H31 0.264(6) 1.190(5) 0.614(5) 0.043(3) Uiso d D 1 . H
H32 0.111(5) 1.258(5) 0.592(6) 0.043(3) Uiso d D 1 . H
N4 0.2289(5) 1.2343(4) 0.4247(4) 0.0299(8) Uani d D 1 . N
H41 0.173(6) 1.166(4) 0.387(5) 0.043(3) Uiso d D 1 . H
H42 0.336(5) 1.219(6) 0.406(6) 0.043(3) Uiso d D 1 . H
H43 0.184(7) 1.297(5) 0.372(5) 0.043(3) Uiso d D 1 . H
N5 0.8216(5) 1.0004(4) 0.7012(4) 0.0285(7) Uani d D 1 . N
H51 0.840(7) 1.072(4) 0.653(5) 0.043(3) Uiso d D 1 . H
H52 0.886(6) 0.997(6) 0.781(4) 0.043(3) Uiso d D 1 . H
N6 0.6706(5) 1.0344(4) 0.7726(4) 0.0288(7) Uani d D 1 . N
H61 0.582(5) 1.020(6) 0.711(5) 0.043(3) Uiso d D 1 . H
H62 0.672(7) 0.980(5) 0.843(5) 0.043(3) Uiso d D 1 . H
H63 0.687(7) 1.109(4) 0.833(5) 0.043(3) Uiso d D 1 . H
N7 0.2024(5) 0.5430(4) 0.7918(5) 0.0377(9) Uani d D 1 . N
H71 0.126(6) 0.525(6) 0.732(5) 0.043(3) Uiso d D 1 . H
H72 0.208(7) 0.481(4) 0.851(5) 0.043(3) Uiso d D 1 . H
N8 0.3376(7) 0.5029(6) 0.7101(6) 0.0536(13) Uani d D 1 . N
H81 0.352(7) 0.558(5) 0.641(5) 0.043(3) Uiso d D 1 . H
H82 0.319(7) 0.432(4) 0.668(5) 0.043(3) Uiso d D 1 . H
H83 0.378(7) 0.461(5) 0.785(4) 0.043(3) Uiso d D 1 . H

loop_
_atom_type_symbol
_atom_type_description
_atom_type_scat_dispersion_real
_atom_type_scat_dispersion_imag
_atom_type_scat_source
Ti Ti 0.2776 0.4457 'International Tables Vol C Tables 4.2.6.8 and 6.1.1.4'
H H 0.0000 0.0000 'International Tables Vol C Tables 4.2.6.8 and 6.1.1.4'
N N 0.0061 0.0033 'International Tables Vol C Tables 4.2.6.8 and 6.1.1.4'
F F 0.0171 0.0103 'International Tables Vol C Tables 4.2.6.8 and 6.1.1.4'

loop_
_geom_angle_atom_site_label_1
_geom_angle_atom_site_label_2
_geom_angle_atom_site_label_3
_geom_angle
_geom_angle_publ_flag
F16 Ti1 F11 92.48(14) yes
F16 Ti1 F15 176.60(14) yes
F11 Ti1 F15 90.81(12) yes
F16 Ti1 F12 90.4(2) yes
F11 Ti1 F12 89.59(12) yes
F15 Ti1 F12 90.50(13) yes
F16 Ti1 F14 88.6(2) yes
F11 Ti1 F14 92.68(13) yes
F15 Ti1 F14 90.44(14) yes
F12 Ti1 F14 177.53(14) yes
F16 Ti1 F13 89.01(13) yes
F11 Ti1 F13 176.15(12) yes
F15 Ti1 F13 87.75(12) yes
F12 Ti1 F13 86.85(12) yes
F14 Ti1 F13 90.89(12) yes
F25 Ti2 F26 178.57(13) yes
F25 Ti2 F24 89.27(13) yes
F26 Ti2 F24 92.15(13) yes
F25 Ti2 F23 90.36(13) yes
F26 Ti2 F23 89.67(14) yes
F24 Ti2 F23 92.07(12) yes
F25 Ti2 F21 90.92(12) yes
F26 Ti2 F21 88.96(12) yes
F24 Ti2 F21 91.81(12) yes
F23 Ti2 F21 175.93(12) yes
F25 Ti2 F22 89.13(12) yes
F26 Ti2 F22 89.44(12) yes
F24 Ti2 F22 178.39(12) yes
F23 Ti2 F22 87.73(12) yes
F21 Ti2 F22 88.43(11) yes

loop_
_geom_bond_atom_site_label_1
_geom_bond_atom_site_label_2
_geom_bond_site_symmetry_2
_geom_bond_distance
_geom_bond_publ_flag
Ti1 F16 . 1.831(3) yes
Ti1 F11 . 1.833(3) yes
Ti1 F15 . 1.848(2) yes
Ti1 F12 . 1.855(3) yes
Ti1 F14 . 1.857(3) yes
Ti1 F13 . 1.925(2) yes
Ti2 F25 . 1.825(2) yes
Ti2 F26 . 1.839(2) yes
Ti2 F24 . 1.842(2) yes
Ti2 F23 . 1.875(3) yes
Ti2 F21 . 1.879(3) yes
Ti2 F22 . 1.885(2) yes
N1 N2 . 1.425(5) yes
N3 N4 . 1.442(5) yes
N5 N6 . 1.432(4) yes
N7 N8 . 1.400(6) yes
